data_4124193
loop_
_publ_author_name
'Qiao, Bo'
'Sengupta, Arkajyoti'
'Liu, Yun'
'McDonald, Kevin P.'
'Pink, Maren'
'Anderson, Joseph R.'
'Raghavachari, Krishnan'
'Flood, Amar H.'

_publ_section_title
;
 Electrostatic and Allosteric Cooperativity in Ion-Pair Binding: A
 Quantitative and Coupled Experiment-Theory Study with Aryl-Triazole-Ether
 Macrocycles.
;
_journal_issue 30
_journal_name_full 'Journal of the American Chemical Society'
_journal_page_first 9746
_journal_page_last 9757
_journal_paper_doi 10.1021/jacs.5b05839
_journal_volume 137
_journal_year 2015
_chemical_formula_moiety 'C40 H48 N8 Na O7, 2(C H Cl3), I '
_chemical_formula_sum 'C42 H50 Cl6 I N8 Na O7'
_chemical_formula_weight 1141.49
_chemical_name_systematic
; 
 ? 
;
_space_group_IT_number 15
_symmetry_cell_setting monoclinic
_symmetry_space_group_name_Hall '-C 2yc'
_symmetry_space_group_name_H-M 'C 1 2/c 1'
_atom_sites_solution_hydrogens geom
_atom_sites_solution_primary direct
_atom_sites_solution_secondary difmap
_audit_creation_method SHELXL-97
_cell_angle_alpha 90.00
_cell_angle_beta 116.552(3)
_cell_angle_gamma 90.00
_cell_formula_units_Z 8
_cell_length_a 36.269(3)
_cell_length_b 13.8644(11)
_cell_length_c 22.4297(16)
_cell_measurement_reflns_used 9025
_cell_measurement_temperature 150(2)
_cell_measurement_theta_max 22.88
_cell_measurement_theta_min 2.24
_cell_volume 10089.1(14)
_computing_cell_refinement 'APEX II v2010.11.3 (Bruker, 2013)'
_computing_data_collection 'APEX II v2010.11.3 (Bruker, 2013)'
_computing_data_reduction 'APEX II v2010.11.3 (Bruker, 2013)'
_computing_molecular_graphics 'SHELXTL (Bruker, 2013)'
_computing_publication_material 'SHELXTL (Bruker, 2013)'
_computing_structure_refinement 'SHELXTL (Bruker, 2012)'
_computing_structure_solution 'SHELXTL (Bruker, 2013)'
_diffrn_ambient_temperature 150(2)
_diffrn_detector 'CCD area detector'
_diffrn_detector_area_resol_mean 83.33
_diffrn_detector_type 'Bruker APEXII'
_diffrn_measured_fraction_theta_full 0.957
_diffrn_measured_fraction_theta_max 0.957
_diffrn_measurement_details '0.50 degree frames measured for 40 seconds each'
_diffrn_measurement_device 'APEX Kappa Duo'
_diffrn_measurement_device_type Kappa
_diffrn_measurement_method 'omega and phi scans'
_diffrn_radiation_monochromator graphite
_diffrn_radiation_source 'fine-focus sealed tube'
_diffrn_radiation_type MoK\a
_diffrn_radiation_wavelength 0.71073
_diffrn_reflns_av_R_equivalents 0.0651
_diffrn_reflns_av_sigmaI/netI 0.0830
_diffrn_reflns_limit_h_max 42
_diffrn_reflns_limit_h_min -37
_diffrn_reflns_limit_k_max 16
_diffrn_reflns_limit_k_min -14
_diffrn_reflns_limit_l_max 23
_diffrn_reflns_limit_l_min -26
_diffrn_reflns_number 41277
_diffrn_reflns_theta_full 25.05
_diffrn_reflns_theta_max 25.05
_diffrn_reflns_theta_min 1.26
_exptl_absorpt_coefficient_mu 1.016
_exptl_absorpt_correction_T_max 0.9702
_exptl_absorpt_correction_T_min 0.7853
_exptl_absorpt_correction_type multi-scan
_exptl_absorpt_process_details 'SADABS, G Sheldrick; 2012'
_exptl_crystal_colour colorless
_exptl_crystal_density_diffrn 1.503
_exptl_crystal_density_method 'not measured'
_exptl_crystal_description plate
_exptl_crystal_F_000 4640
_exptl_crystal_size_max 0.25
_exptl_crystal_size_mid 0.12
_exptl_crystal_size_min 0.03
_refine_diff_density_max 0.918
_refine_diff_density_min -1.146
_refine_diff_density_rms 0.118
_refine_ls_extinction_method none
_refine_ls_goodness_of_fit_ref 1.048
_refine_ls_hydrogen_treatment constr
_refine_ls_matrix_type full
_refine_ls_number_parameters 618
_refine_ls_number_reflns 8559
_refine_ls_number_restraints 258
_refine_ls_restrained_S_all 1.066
_refine_ls_R_factor_all 0.1140
_refine_ls_R_factor_gt 0.0638
_refine_ls_shift/su_max 0.001
_refine_ls_shift/su_mean 0.000
_refine_ls_structure_factor_coef Fsqd
_refine_ls_weighting_details 'calc w=1/[\s^2^(Fo^2^)+(0.0927P)^2^+43.6049P] where P=(Fo^2^+2Fc^2^)/3'
_refine_ls_weighting_scheme calc
_refine_ls_wR_factor_gt 0.1642
_refine_ls_wR_factor_ref 0.1870
_reflns_number_gt 5324
_reflns_number_total 8559
_reflns_threshold_expression >2sigma(I)
_cod_data_source_file ja5b05839_si_002.cif
_cod_data_source_block 14046
_cod_depositor_comments 'Adding full bibliography for 4124192--4124194.cif.'
_cod_original_cell_volume 10089.1(13)
_cod_original_sg_symbol_H-M C2/c
_cod_database_code 4124193

loop_
_symmetry_equiv_pos_as_xyz
'x, y, z'
'-x, y, -z+1/2'
'x+1/2, y+1/2, z'
'-x+1/2, y+1/2, -z+1/2'
'-x, -y, -z'
'x, -y, z-1/2'
'-x+1/2, -y+1/2, -z'
'x+1/2, -y+1/2, z-1/2'

loop_
_atom_site_label
_atom_site_type_symbol
_atom_site_fract_x
_atom_site_fract_y
_atom_site_fract_z
_atom_site_U_iso_or_equiv
_atom_site_adp_type
_atom_site_occupancy
_atom_site_symmetry_multiplicity
_atom_site_calc_flag
_atom_site_refinement_flags
_atom_site_disorder_assembly
_atom_site_disorder_group
I1 I 0.286136(13) 0.74539(3) -0.26124(2) 0.03028(18) Uani 1 1 d . . .
Na1 Na 0.29850(8) 0.70773(19) -0.11358(12) 0.0281(6) Uani 1 1 d . . .
O1 O 0.14790(15) 0.1349(4) 0.1950(2) 0.0353(12) Uani 1 1 d . . .
O2 O 0.21272(17) 0.1150(4) 0.3293(2) 0.0447(14) Uani 1 1 d . . .
O3 O 0.27821(14) 0.1903(3) 0.4549(2) 0.0306(12) Uani 1 1 d . . .
O4 O 0.35549(13) 0.1795(3) 0.4562(2) 0.0278(11) Uani 1 1 d . . .
O5 O 0.41981(14) 0.1532(4) 0.4172(2) 0.0318(12) Uani 1 1 d . . .
O6 O 0.24486(14) 0.6105(3) -0.1288(2) 0.0308(11) Uani 1 1 d . . .
O7 O 0.34934(15) 0.5937(4) -0.0560(2) 0.0376(13) Uani 1 1 d . . .
N1 N 0.16525(16) 0.3253(4) 0.0275(2) 0.0219(13) Uani 1 1 d . . .
N2 N 0.14681(16) 0.3545(4) -0.0363(3) 0.0267(13) Uani 1 1 d . . .
N3 N 0.17628(16) 0.3780(4) -0.0519(3) 0.0238(13) Uani 1 1 d . . .
N4 N 0.41130(16) 0.2983(4) 0.2134(3) 0.0256(13) Uani 1 1 d . . .
N5 N 0.43145(16) 0.3152(5) 0.1765(3) 0.0332(15) Uani 1 1 d . . .
N6 N 0.40393(16) 0.3451(4) 0.1179(3) 0.0301(14) Uani 1 1 d . . .
N7 N 0.21983(15) 0.4707(4) -0.1070(2) 0.0200(12) Uani 1 1 d . . .
H7N H 0.1977 0.4344 -0.1194 0.024 Uiso 1 1 calc R . .
N8 N 0.36858(15) 0.4584(4) 0.0078(2) 0.0218(12) Uani 1 1 d . . .
H8N H 0.3897 0.4209 0.0314 0.026 Uiso 1 1 calc R . .
C1 C 0.21425(18) 0.3644(4) 0.0021(3) 0.0177(14) Uani 1 1 d . . .
C2 C 0.20625(19) 0.3299(4) 0.0528(3) 0.0196(15) Uani 1 1 d . . .
H2 H 0.2259 0.3129 0.0966 0.024 Uiso 1 1 calc R . .
C3 C 0.1407(2) 0.2941(5) 0.0597(3) 0.0254(16) Uani 1 1 d . . .
C4 C 0.1574(2) 0.2262(5) 0.1105(3) 0.0264(17) Uani 1 1 d . . .
H4 H 0.1839 0.1992 0.1226 0.032 Uiso 1 1 calc R . .
C5 C 0.1342(2) 0.1994(6) 0.1429(3) 0.0301(17) Uani 1 1 d . . .
C6 C 0.0959(2) 0.2383(6) 0.1248(3) 0.038(2) Uani 1 1 d . . .
H6 H 0.0804 0.2194 0.1477 0.045 Uiso 1 1 calc R . .
C7 C 0.0798(2) 0.3046(6) 0.0738(4) 0.0366(19) Uani 1 1 d . . .
H7 H 0.0531 0.3308 0.0614 0.044 Uiso 1 1 calc R . .
C8 C 0.10226(19) 0.3337(5) 0.0402(3) 0.0283(17) Uani 1 1 d . . .
H8 H 0.0914 0.3793 0.0049 0.034 Uiso 1 1 calc R . .
C9 C 0.1867(3) 0.0873(6) 0.2134(4) 0.042(2) Uani 1 1 d . . .
H9A H 0.2079 0.1347 0.2165 0.050 Uiso 1 1 calc R . .
H9B H 0.1840 0.0384 0.1795 0.050 Uiso 1 1 calc R . .
C10 C 0.1989(3) 0.0404(6) 0.2791(4) 0.049(2) Uani 1 1 d . . .
H10A H 0.1750 0.0057 0.2793 0.059 Uiso 1 1 calc R . .
H10B H 0.2213 -0.0067 0.2882 0.059 Uiso 1 1 calc R . .
C11 C 0.2228(2) 0.0789(6) 0.3932(3) 0.045(2) Uani 1 1 d . . .
H11A H 0.2443 0.0286 0.4053 0.054 Uiso 1 1 calc R . .
H11B H 0.1981 0.0497 0.3942 0.054 Uiso 1 1 calc R . .
C12 C 0.2381(2) 0.1605(6) 0.4414(4) 0.0387(19) Uani 1 1 d . . .
H12A H 0.2190 0.2158 0.4232 0.046 Uiso 1 1 calc R . .
H12B H 0.2379 0.1407 0.4836 0.046 Uiso 1 1 calc R . .
C13 C 0.3095(2) 0.1292(6) 0.5026(3) 0.0385(19) Uani 1 1 d . . .
H13A H 0.3071 0.0630 0.4847 0.046 Uiso 1 1 calc R . .
H13B H 0.3066 0.1263 0.5444 0.046 Uiso 1 1 calc R . .
C14 C 0.3502(2) 0.1724(6) 0.5152(3) 0.040(2) Uani 1 1 d . . .
H14A H 0.3524 0.2376 0.5346 0.047 Uiso 1 1 calc R . .
H14B H 0.3726 0.1323 0.5482 0.047 Uiso 1 1 calc R . .
C15 C 0.3650(2) 0.0904(5) 0.4347(3) 0.0359(19) Uani 1 1 d . . .
H15A H 0.3401 0.0490 0.4152 0.043 Uiso 1 1 calc R . .
H15B H 0.3866 0.0560 0.4730 0.043 Uiso 1 1 calc R . .
C16 C 0.3798(2) 0.1111(6) 0.3838(3) 0.0319(17) Uani 1 1 d . . .
H16A H 0.3810 0.0508 0.3612 0.038 Uiso 1 1 calc R . .
H16B H 0.3607 0.1562 0.3498 0.038 Uiso 1 1 calc R . .
C17 C 0.4361(2) 0.1963(5) 0.3797(3) 0.0261(16) Uani 1 1 d . . .
C18 C 0.4135(2) 0.2234(5) 0.3133(3) 0.0228(16) Uani 1 1 d . . .
H18 H 0.3848 0.2111 0.2901 0.027 Uiso 1 1 calc R . .
C19 C 0.4341(2) 0.2686(5) 0.2822(3) 0.0255(16) Uani 1 1 d . . .
C20 C 0.4761(2) 0.2873(6) 0.3143(3) 0.0329(18) Uani 1 1 d . . .
H20 H 0.4896 0.3188 0.2919 0.039 Uiso 1 1 calc R . .
C21 C 0.4977(2) 0.2584(5) 0.3801(3) 0.0357(18) Uani 1 1 d . . .
H21 H 0.5266 0.2697 0.4028 0.043 Uiso 1 1 calc R . .
C22 C 0.4784(2) 0.2139(5) 0.4132(3) 0.0308(17) Uani 1 1 d . . .
H22 H 0.4937 0.1953 0.4585 0.037 Uiso 1 1 calc R . .
C23 C 0.36607(19) 0.3473(5) 0.1167(3) 0.0208(15) Uani 1 1 d . . .
C24 C 0.37071(19) 0.3176(5) 0.1782(3) 0.0236(16) Uani 1 1 d . . .
H24 H 0.3499 0.3119 0.1927 0.028 Uiso 1 1 calc R . .
C25 C 0.3289(2) 0.3792(5) 0.0583(3) 0.0218(15) Uani 1 1 d . . .
C26 C 0.29026(18) 0.3562(4) 0.0532(3) 0.0187(14) Uani 1 1 d . . .
H26 H 0.2890 0.3182 0.0875 0.022 Uiso 1 1 calc R . .
C27 C 0.25321(19) 0.3859(5) 0.0006(3) 0.0194(14) Uani 1 1 d . . .
C28 C 0.25596(19) 0.4397(5) -0.0509(3) 0.0201(15) Uani 1 1 d . . .
C29 C 0.2939(2) 0.4593(5) -0.0486(3) 0.0228(15) Uani 1 1 d . . .
H29 H 0.2951 0.4919 -0.0850 0.027 Uiso 1 1 calc R . .
C30 C 0.33057(19) 0.4325(5) 0.0058(3) 0.0204(15) Uani 1 1 d . . .
C31 C 0.2165(2) 0.5515(5) -0.1432(3) 0.0217(15) Uani 1 1 d . . .
C32 C 0.1753(2) 0.5663(5) -0.2051(3) 0.0263(16) Uani 1 1 d . . .
C33 C 0.1850(2) 0.5655(5) -0.2651(3) 0.0339(18) Uani 1 1 d . . .
H33A H 0.2065 0.6133 -0.2582 0.051 Uiso 1 1 calc R . .
H33B H 0.1601 0.5813 -0.3057 0.051 Uiso 1 1 calc R . .
H33C H 0.1948 0.5013 -0.2697 0.051 Uiso 1 1 calc R . .
C34 C 0.1588(2) 0.6667(6) -0.2000(4) 0.043(2) Uani 1 1 d . . .
H34A H 0.1793 0.7159 -0.1952 0.065 Uiso 1 1 calc R . .
H34B H 0.1532 0.6686 -0.1611 0.065 Uiso 1 1 calc R . .
H34C H 0.1332 0.6795 -0.2405 0.065 Uiso 1 1 calc R . .
C35 C 0.1432(2) 0.4904(5) -0.2142(3) 0.0329(18) Uani 1 1 d . . .
H35A H 0.1371 0.4915 -0.1758 0.049 Uiso 1 1 calc R . .
H35B H 0.1537 0.4267 -0.2177 0.049 Uiso 1 1 calc R . .
H35C H 0.1180 0.5041 -0.2549 0.049 Uiso 1 1 calc R . .
C36 C 0.3762(2) 0.5354(5) -0.0229(3) 0.0260(16) Uani 1 1 d . . .
C37 C 0.4198(2) 0.5474(5) -0.0150(3) 0.0295(17) Uani 1 1 d . . .
C38 C 0.4174(2) 0.5552(6) -0.0848(4) 0.041(2) Uani 1 1 d . . .
H38A H 0.4450 0.5667 -0.0810 0.062 Uiso 1 1 calc R . .
H38B H 0.3993 0.6088 -0.1088 0.062 Uiso 1 1 calc R . .
H38C H 0.4064 0.4950 -0.1092 0.062 Uiso 1 1 calc R . .
C39 C 0.4368(2) 0.6426(6) 0.0222(4) 0.043(2) Uani 1 1 d . . .
H39A H 0.4643 0.6546 0.0255 0.064 Uiso 1 1 calc R . .
H39B H 0.4386 0.6383 0.0670 0.064 Uiso 1 1 calc R . .
H39C H 0.4183 0.6956 -0.0022 0.064 Uiso 1 1 calc R . .
C40 C 0.4490(2) 0.4646(6) 0.0227(4) 0.041(2) Uani 1 1 d . . .
H40A H 0.4765 0.4776 0.0264 0.062 Uiso 1 1 calc R . .
H40B H 0.4385 0.4040 -0.0016 0.062 Uiso 1 1 calc R . .
H40C H 0.4506 0.4592 0.0674 0.062 Uiso 1 1 calc R . .
Cl1S Cl 0.38725(13) 0.5983(3) 0.14017(18) 0.0983(12) Uani 0.838(3) 1 d PDU A 1
Cl2S Cl 0.44304(14) 0.7289(3) 0.2357(3) 0.1169(15) Uani 0.838(3) 1 d PDU A 1
Cl3S Cl 0.43715(17) 0.5296(4) 0.2701(2) 0.1345(17) Uani 0.838(3) 1 d PDU A 1
C1S C 0.4128(4) 0.6310(7) 0.2238(5) 0.095(3) Uani 0.838(3) 1 d PDU A 1
H1S H 0.3910 0.6498 0.2375 0.115 Uiso 0.838(3) 1 calc PR A 1
Cl1D Cl 0.3979(6) 0.5902(16) 0.2015(10) 0.0983(12) Uani 0.162(3) 1 d PDU A 2
Cl2D Cl 0.4485(7) 0.7289(15) 0.1941(13) 0.1169(15) Uani 0.162(3) 1 d PDU A 2
Cl3D Cl 0.4768(7) 0.5978(19) 0.3062(10) 0.1345(17) Uani 0.162(3) 1 d PDU A 2
C1D C 0.4489(7) 0.614(2) 0.2226(13) 0.095(3) Uani 0.162(3) 1 d PDU A 2
H1D H 0.4588 0.5683 0.1985 0.115 Uiso 0.162(3) 1 calc PR A 2
Cl4S Cl 0.5199(3) 0.1015(7) 0.6848(5) 0.161(2) Uani 0.519(4) 1 d PDU B 1
Cl5S Cl 0.4804(3) 0.0337(7) 0.5517(4) 0.158(3) Uani 0.519(4) 1 d PDU B 1
Cl6S Cl 0.4489(8) -0.021(2) 0.6414(16) 0.140(3) Uani 0.519(4) 1 d PDU B 1
C2S C 0.4914(7) 0.0096(16) 0.6315(7) 0.137(6) Uani 0.519(4) 1 d PDU B 1
H2S H 0.5097 -0.0485 0.6444 0.165 Uiso 0.519(4) 1 calc PR B 1
Cl4D Cl 0.5299(3) 0.0103(7) 0.6836(6) 0.161(2) Uani 0.481(4) 1 d PDU B 2
Cl5D Cl 0.4710(3) 0.1375(7) 0.5918(5) 0.158(3) Uani 0.481(4) 1 d PDU B 2
Cl6D Cl 0.4439(8) -0.038(3) 0.6331(18) 0.140(3) Uani 0.481(4) 1 d PDU B 2
C2D C 0.4803(4) 0.0455(17) 0.6448(14) 0.137(6) Uani 0.481(4) 1 d PDU B 2
H2D H 0.4791 0.0816 0.6826 0.165 Uiso 0.481(4) 1 calc PR B 2

loop_
_atom_site_aniso_label
_atom_site_aniso_U_11
_atom_site_aniso_U_22
_atom_site_aniso_U_33
_atom_site_aniso_U_23
_atom_site_aniso_U_13
_atom_site_aniso_U_12
I1 0.0281(3) 0.0363(3) 0.0255(2) -0.0044(2) 0.01110(19) -0.0041(2)
Na1 0.0370(16) 0.0214(15) 0.0283(14) -0.0026(11) 0.0169(12) -0.0026(12)
O1 0.042(3) 0.038(3) 0.033(3) 0.000(2) 0.023(2) -0.008(3)
O2 0.076(4) 0.028(3) 0.031(3) 0.004(2) 0.025(3) 0.002(3)
O3 0.032(3) 0.032(3) 0.031(3) 0.010(2) 0.017(2) 0.002(2)
O4 0.035(3) 0.021(3) 0.029(3) 0.000(2) 0.016(2) -0.002(2)
O5 0.032(3) 0.040(3) 0.022(2) 0.004(2) 0.010(2) -0.003(2)
O6 0.032(3) 0.023(3) 0.030(3) 0.005(2) 0.007(2) -0.006(2)
O7 0.034(3) 0.025(3) 0.054(3) 0.013(2) 0.020(3) 0.003(2)
N1 0.021(3) 0.024(3) 0.024(3) 0.000(2) 0.012(2) -0.004(2)
N2 0.024(3) 0.033(4) 0.023(3) 0.003(3) 0.011(3) -0.002(3)
N3 0.023(3) 0.021(3) 0.024(3) 0.002(2) 0.008(3) -0.002(2)
N4 0.022(3) 0.027(3) 0.027(3) 0.007(3) 0.011(3) -0.001(3)
N5 0.022(3) 0.052(5) 0.029(3) 0.010(3) 0.014(3) 0.002(3)
N6 0.020(3) 0.042(4) 0.027(3) 0.007(3) 0.009(3) 0.000(3)
N7 0.019(3) 0.022(3) 0.017(3) -0.001(2) 0.005(2) -0.003(2)
N8 0.019(3) 0.023(3) 0.026(3) 0.008(2) 0.012(2) 0.006(2)
C1 0.017(4) 0.014(4) 0.021(3) 0.000(3) 0.007(3) 0.000(3)
C2 0.021(4) 0.017(4) 0.018(3) 0.002(3) 0.006(3) 0.002(3)
C3 0.027(4) 0.028(4) 0.024(4) -0.008(3) 0.013(3) -0.012(3)
C4 0.034(4) 0.022(4) 0.022(3) -0.006(3) 0.012(3) -0.006(3)
C5 0.032(4) 0.034(5) 0.025(4) -0.005(3) 0.014(3) -0.015(3)
C6 0.032(4) 0.057(6) 0.030(4) -0.004(4) 0.020(3) -0.022(4)
C7 0.023(4) 0.053(6) 0.036(4) -0.008(4) 0.014(3) -0.005(4)
C8 0.020(4) 0.038(5) 0.025(4) 0.001(3) 0.008(3) 0.001(3)
C9 0.060(6) 0.032(5) 0.040(4) 0.002(4) 0.030(4) -0.001(4)
C10 0.078(6) 0.033(5) 0.044(5) 0.005(4) 0.035(5) 0.008(4)
C11 0.047(5) 0.051(6) 0.034(4) 0.006(4) 0.015(4) -0.004(4)
C12 0.037(5) 0.041(5) 0.040(4) 0.008(4) 0.019(4) 0.002(4)
C13 0.044(5) 0.045(5) 0.031(4) 0.010(4) 0.020(4) 0.010(4)
C14 0.044(5) 0.047(6) 0.028(4) -0.001(3) 0.016(4) 0.005(4)
C15 0.041(5) 0.032(5) 0.033(4) 0.006(3) 0.015(4) -0.004(4)
C16 0.024(4) 0.041(5) 0.032(4) 0.000(3) 0.013(3) -0.003(3)
C17 0.027(4) 0.027(4) 0.026(4) 0.000(3) 0.013(3) 0.006(3)
C18 0.021(4) 0.024(4) 0.022(3) 0.001(3) 0.009(3) -0.002(3)
C19 0.025(4) 0.024(5) 0.022(3) 0.002(3) 0.006(3) 0.006(3)
C20 0.021(4) 0.041(5) 0.036(4) 0.007(3) 0.012(3) -0.005(3)
C21 0.018(4) 0.049(5) 0.031(4) 0.004(4) 0.003(3) -0.007(4)
C22 0.026(4) 0.037(5) 0.021(4) 0.000(3) 0.004(3) 0.000(3)
C23 0.019(4) 0.020(4) 0.025(4) 0.002(3) 0.011(3) 0.000(3)
C24 0.012(3) 0.033(5) 0.027(4) 0.000(3) 0.009(3) -0.001(3)
C25 0.027(4) 0.017(4) 0.021(3) -0.002(3) 0.011(3) 0.004(3)
C26 0.021(4) 0.017(4) 0.020(3) 0.004(3) 0.011(3) 0.000(3)
C27 0.019(4) 0.019(4) 0.021(3) -0.003(3) 0.010(3) -0.002(3)
C28 0.029(4) 0.013(4) 0.021(3) 0.001(3) 0.013(3) 0.003(3)
C29 0.030(4) 0.021(4) 0.020(3) -0.001(3) 0.014(3) 0.001(3)
C30 0.021(4) 0.023(4) 0.021(3) 0.002(3) 0.013(3) 0.004(3)
C31 0.027(4) 0.013(4) 0.022(3) 0.003(3) 0.008(3) 0.008(3)
C32 0.033(4) 0.025(4) 0.019(3) 0.007(3) 0.010(3) 0.002(3)
C33 0.037(4) 0.037(5) 0.025(4) 0.001(3) 0.010(3) -0.013(4)
C34 0.048(5) 0.034(5) 0.031(4) 0.003(3) 0.002(4) 0.015(4)
C35 0.031(4) 0.040(5) 0.022(4) 0.006(3) 0.007(3) -0.001(3)
C36 0.024(4) 0.029(5) 0.025(4) 0.001(3) 0.011(3) 0.000(3)
C37 0.026(4) 0.027(4) 0.039(4) 0.006(3) 0.018(3) 0.001(3)
C38 0.041(5) 0.043(5) 0.049(5) 0.002(4) 0.029(4) -0.005(4)
C39 0.033(4) 0.046(6) 0.046(5) -0.001(4) 0.016(4) -0.010(4)
C40 0.030(4) 0.047(6) 0.053(5) 0.010(4) 0.024(4) 0.003(4)
Cl1S 0.129(3) 0.101(3) 0.085(2) -0.016(2) 0.066(2) -0.017(2)
Cl2S 0.106(3) 0.111(3) 0.164(4) -0.040(3) 0.088(3) -0.034(2)
Cl3S 0.164(4) 0.126(4) 0.107(3) 0.013(3) 0.055(3) 0.045(3)
C1S 0.116(9) 0.061(6) 0.100(6) -0.045(5) 0.041(8) -0.012(6)
Cl1D 0.129(3) 0.101(3) 0.085(2) -0.016(2) 0.066(2) -0.017(2)
Cl2D 0.106(3) 0.111(3) 0.164(4) -0.040(3) 0.088(3) -0.034(2)
Cl3D 0.164(4) 0.126(4) 0.107(3) 0.013(3) 0.055(3) 0.045(3)
C1D 0.116(9) 0.061(6) 0.100(6) -0.045(5) 0.041(8) -0.012(6)
Cl4S 0.117(4) 0.130(6) 0.191(6) -0.028(5) 0.029(4) -0.002(4)
Cl5S 0.135(5) 0.149(6) 0.139(5) 0.053(4) 0.015(4) -0.041(5)
Cl6S 0.127(5) 0.123(9) 0.176(7) -0.003(6) 0.073(5) -0.018(4)
C2S 0.088(8) 0.146(13) 0.125(9) 0.040(8) 0.001(9) -0.029(9)
Cl4D 0.117(4) 0.130(6) 0.191(6) -0.028(5) 0.029(4) -0.002(4)
Cl5D 0.135(5) 0.149(6) 0.139(5) 0.053(4) 0.015(4) -0.041(5)
Cl6D 0.127(5) 0.123(9) 0.176(7) -0.003(6) 0.073(5) -0.018(4)
C2D 0.088(8) 0.146(13) 0.125(9) 0.040(8) 0.001(9) -0.029(9)

loop_
_atom_type_symbol
_atom_type_description
_atom_type_scat_dispersion_real
_atom_type_scat_dispersion_imag
_atom_type_scat_source
C C 0.0033 0.0016 'International Tables Vol C Tables 4.2.6.8 and 6.1.1.4'
H H 0.0000 0.0000 'International Tables Vol C Tables 4.2.6.8 and 6.1.1.4'
N N 0.0061 0.0033 'International Tables Vol C Tables 4.2.6.8 and 6.1.1.4'
O O 0.0106 0.0060 'International Tables Vol C Tables 4.2.6.8 and 6.1.1.4'
Na Na 0.0362 0.0249 'International Tables Vol C Tables 4.2.6.8 and 6.1.1.4'
Cl Cl 0.1484 0.1585 'International Tables Vol C Tables 4.2.6.8 and 6.1.1.4'
I I -0.4742 1.8119 'International Tables Vol C Tables 4.2.6.8 and 6.1.1.4'

loop_
_geom_angle_atom_site_label_1
_geom_angle_atom_site_label_2
_geom_angle_atom_site_label_3
_geom_angle
_geom_angle_site_symmetry_1
_geom_angle_site_symmetry_3
O6 Na1 O7 95.38(19) . .
O6 Na1 O3 87.66(18) . 6_565
O7 Na1 O3 115.62(19) . 6_565
O6 Na1 O4 151.60(19) . 6_565
O7 Na1 O4 81.37(18) . 6_565
O3 Na1 O4 68.93(16) 6_565 6_565
O6 Na1 C14 125.2(2) . 6_565
O7 Na1 C14 81.3(2) . 6_565
O3 Na1 C14 48.20(18) 6_565 6_565
O4 Na1 C14 26.42(16) 6_565 6_565
O6 Na1 I1 103.22(14) . .
O7 Na1 I1 113.34(15) . .
O3 Na1 I1 128.38(15) 6_565 .
O4 Na1 I1 103.94(13) 6_565 .
C14 Na1 I1 128.45(16) 6_565 .
C5 O1 C9 118.5(5) . .
C11 O2 C10 112.5(6) . .
C12 O3 C13 112.5(5) . .
C12 O3 Na1 127.6(4) . 6_566
C13 O3 Na1 116.9(4) . 6_566
C15 O4 C14 114.2(5) . .
C15 O4 Na1 126.0(4) . 6_566
C14 O4 Na1 102.0(4) . 6_566
C17 O5 C16 118.4(5) . .
C31 O6 Na1 171.9(5) . .
C36 O7 Na1 177.0(5) . .
C2 N1 N2 111.5(5) . .
C2 N1 C3 128.5(5) . .
N2 N1 C3 120.0(5) . .
N3 N2 N1 106.4(5) . .
N2 N3 C1 110.3(5) . .
N5 N4 C24 110.8(5) . .
N5 N4 C19 119.8(5) . .
C24 N4 C19 129.4(5) . .
N6 N5 N4 106.9(5) . .
N5 N6 C23 109.7(5) . .
C31 N7 C28 125.5(5) . .
C31 N7 H7N 117.2 . .
C28 N7 H7N 117.2 . .
C36 N8 C30 127.0(5) . .
C36 N8 H8N 116.5 . .
C30 N8 H8N 116.5 . .
C2 C1 N3 106.0(5) . .
C2 C1 C27 130.8(6) . .
N3 C1 C27 123.2(5) . .
N1 C2 C1 105.7(5) . .
N1 C2 H2 127.1 . .
C1 C2 H2 127.1 . .
C8 C3 C4 122.8(6) . .
C8 C3 N1 119.1(6) . .
C4 C3 N1 118.1(6) . .
C5 C4 C3 117.8(7) . .
C5 C4 H4 121.1 . .
C3 C4 H4 121.1 . .
C6 C5 O1 116.0(6) . .
C6 C5 C4 120.8(7) . .
O1 C5 C4 123.2(7) . .
C5 C6 C7 120.2(6) . .
C5 C6 H6 119.9 . .
C7 C6 H6 119.9 . .
C6 C7 C8 120.6(7) . .
C6 C7 H7 119.7 . .
C8 C7 H7 119.7 . .
C3 C8 C7 117.8(7) . .
C3 C8 H8 121.1 . .
C7 C8 H8 121.1 . .
O1 C9 C10 107.7(6) . .
O1 C9 H9A 110.2 . .
C10 C9 H9A 110.2 . .
O1 C9 H9B 110.2 . .
C10 C9 H9B 110.2 . .
H9A C9 H9B 108.5 . .
O2 C10 C9 107.8(6) . .
O2 C10 H10A 110.2 . .
C9 C10 H10A 110.2 . .
O2 C10 H10B 110.2 . .
C9 C10 H10B 110.2 . .
H10A C10 H10B 108.5 . .
O2 C11 C12 108.2(7) . .
O2 C11 H11A 110.1 . .
C12 C11 H11A 110.1 . .
O2 C11 H11B 110.1 . .
C12 C11 H11B 110.1 . .
H11A C11 H11B 108.4 . .
O3 C12 C11 113.2(6) . .
O3 C12 H12A 108.9 . .
C11 C12 H12A 108.9 . .
O3 C12 H12B 108.9 . .
C11 C12 H12B 108.9 . .
H12A C12 H12B 107.8 . .
O3 C13 C14 106.8(6) . .
O3 C13 H13A 110.4 . .
C14 C13 H13A 110.4 . .
O3 C13 H13B 110.4 . .
C14 C13 H13B 110.4 . .
H13A C13 H13B 108.6 . .
O4 C14 C13 112.5(6) . .
O4 C14 Na1 51.6(3) . 6_566
C13 C14 Na1 84.5(4) . 6_566
O4 C14 H14A 109.1 . .
C13 C14 H14A 109.1 . .
Na1 C14 H14A 79.5 6_566 .
O4 C14 H14B 109.1 . .
C13 C14 H14B 109.1 . .
Na1 C14 H14B 160.4 6_566 .
H14A C14 H14B 107.8 . .
O4 C15 C16 108.5(6) . .
O4 C15 H15A 110.0 . .
C16 C15 H15A 110.0 . .
O4 C15 H15B 110.0 . .
C16 C15 H15B 110.0 . .
H15A C15 H15B 108.4 . .
O5 C16 C15 107.8(5) . .
O5 C16 H16A 110.1 . .
C15 C16 H16A 110.1 . .
O5 C16 H16B 110.1 . .
C15 C16 H16B 110.1 . .
H16A C16 H16B 108.5 . .
O5 C17 C18 124.7(6) . .
O5 C17 C22 114.8(6) . .
C18 C17 C22 120.5(6) . .
C19 C18 C17 118.1(6) . .
C19 C18 H18 120.9 . .
C17 C18 H18 120.9 . .
C18 C19 C20 122.6(6) . .
C18 C19 N4 119.3(6) . .
C20 C19 N4 118.1(6) . .
C21 C20 C19 117.8(6) . .
C21 C20 H20 121.1 . .
C19 C20 H20 121.1 . .
C22 C21 C20 121.5(6) . .
C22 C21 H21 119.2 . .
C20 C21 H21 119.2 . .
C21 C22 C17 119.4(6) . .
C21 C22 H22 120.3 . .
C17 C22 H22 120.3 . .
N6 C23 C24 107.6(5) . .
N6 C23 C25 122.8(5) . .
C24 C23 C25 129.6(6) . .
N4 C24 C23 105.0(5) . .
N4 C24 H24 127.5 . .
C23 C24 H24 127.5 . .
C26 C25 C30 117.9(6) . .
C26 C25 C23 119.7(6) . .
C30 C25 C23 122.5(6) . .
C25 C26 C27 123.8(6) . .
C25 C26 H26 118.1 . .
C27 C26 H26 118.1 . .
C26 C27 C28 116.9(6) . .
C26 C27 C1 119.7(6) . .
C28 C27 C1 123.3(6) . .
C29 C28 C27 120.4(6) . .
C29 C28 N7 118.9(5) . .
C27 C28 N7 120.6(6) . .
C28 C29 C30 121.6(6) . .
C28 C29 H29 119.2 . .
C30 C29 H29 119.2 . .
C29 C30 N8 119.8(5) . .
C29 C30 C25 119.4(6) . .
N8 C30 C25 120.9(5) . .
O6 C31 N7 123.2(6) . .
O6 C31 C32 120.5(6) . .
N7 C31 C32 116.3(6) . .
C35 C32 C31 114.1(5) . .
C35 C32 C33 110.0(6) . .
C31 C32 C33 106.3(5) . .
C35 C32 C34 109.6(6) . .
C31 C32 C34 107.9(5) . .
C33 C32 C34 108.8(6) . .
C32 C33 H33A 109.5 . .
C32 C33 H33B 109.5 . .
H33A C33 H33B 109.5 . .
C32 C33 H33C 109.5 . .
H33A C33 H33C 109.5 . .
H33B C33 H33C 109.5 . .
C32 C34 H34A 109.5 . .
C32 C34 H34B 109.5 . .
H34A C34 H34B 109.5 . .
C32 C34 H34C 109.5 . .
H34A C34 H34C 109.5 . .
H34B C34 H34C 109.5 . .
C32 C35 H35A 109.5 . .
C32 C35 H35B 109.5 . .
H35A C35 H35B 109.5 . .
C32 C35 H35C 109.5 . .
H35A C35 H35C 109.5 . .
H35B C35 H35C 109.5 . .
O7 C36 N8 122.3(6) . .
O7 C36 C37 120.1(6) . .
N8 C36 C37 117.6(6) . .
C36 C37 C38 107.9(6) . .
C36 C37 C40 114.0(6) . .
C38 C37 C40 109.1(6) . .
C36 C37 C39 107.5(6) . .
C38 C37 C39 108.7(6) . .
C40 C37 C39 109.5(6) . .
C37 C38 H38A 109.5 . .
C37 C38 H38B 109.5 . .
H38A C38 H38B 109.5 . .
C37 C38 H38C 109.5 . .
H38A C38 H38C 109.5 . .
H38B C38 H38C 109.5 . .
C37 C39 H39A 109.5 . .
C37 C39 H39B 109.5 . .
H39A C39 H39B 109.5 . .
C37 C39 H39C 109.5 . .
H39A C39 H39C 109.5 . .
H39B C39 H39C 109.5 . .
C37 C40 H40A 109.5 . .
C37 C40 H40B 109.5 . .
H40A C40 H40B 109.5 . .
C37 C40 H40C 109.5 . .
H40A C40 H40C 109.5 . .
H40B C40 H40C 109.5 . .
Cl2S C1S Cl3S 115.7(8) . .
Cl2S C1S Cl1S 112.0(7) . .
Cl3S C1S Cl1S 108.5(6) . .
Cl2S C1S H1S 106.7 . .
Cl3S C1S H1S 106.7 . .
Cl1S C1S H1S 106.7 . .
Cl3D C1D Cl2D 115.8(18) . .
Cl3D C1D Cl1D 108.4(17) . .
Cl2D C1D Cl1D 104.2(15) . .
Cl3D C1D H1D 109.4 . .
Cl2D C1D H1D 109.4 . .
Cl1D C1D H1D 109.4 . .
Cl5S C2S Cl6S 112.9(15) . .
Cl5S C2S Cl4S 111.8(11) . .
Cl6S C2S Cl4S 112.9(14) . .
Cl5S C2S H2S 106.2 . .
Cl6S C2S H2S 106.2 . .
Cl4S C2S H2S 106.2 . .
Cl5D C2D Cl6D 121.1(15) . .
Cl5D C2D Cl4D 114.7(11) . .
Cl6D C2D Cl4D 117.7(16) . .
Cl5D C2D H2D 98.5 . .
Cl6D C2D H2D 98.5 . .
Cl4D C2D H2D 98.5 . .

loop_
_geom_bond_atom_site_label_1
_geom_bond_atom_site_label_2
_geom_bond_distance
_geom_bond_site_symmetry_2
I1 Na1 3.180(2) .
Na1 O6 2.263(5) .
Na1 O7 2.332(5) .
Na1 O3 2.430(5) 6_565
Na1 O4 2.505(5) 6_565
Na1 C14 3.127(8) 6_565
O1 C5 1.376(8) .
O1 C9 1.438(9) .
O2 C11 1.405(8) .
O2 C10 1.444(9) .
O3 C12 1.409(8) .
O3 C13 1.437(8) .
O3 Na1 2.430(5) 6_566
O4 C15 1.423(8) .
O4 C14 1.423(8) .
O4 Na1 2.505(5) 6_566
O5 C17 1.363(8) .
O5 C16 1.428(8) .
O6 C31 1.239(8) .
O7 C36 1.229(8) .
N1 C2 1.335(7) .
N1 N2 1.344(7) .
N1 C3 1.442(8) .
N2 N3 1.305(7) .
N3 C1 1.381(8) .
N4 N5 1.348(7) .
N4 C24 1.350(8) .
N4 C19 1.448(8) .
N5 N6 1.312(7) .
N6 C23 1.361(8) .
N7 C31 1.358(8) .
N7 C28 1.418(8) .
N7 H7N 0.8800 .
N8 C36 1.365(8) .
N8 C30 1.406(8) .
N8 H8N 0.8800 .
C1 C2 1.379(8) .
C1 C27 1.460(8) .
C2 H2 0.9500 .
C3 C8 1.374(9) .
C3 C4 1.390(10) .
C4 C5 1.385(9) .
C4 H4 0.9500 .
C5 C6 1.374(10) .
C6 C7 1.379(11) .
C6 H6 0.9500 .
C7 C8 1.394(9) .
C7 H7 0.9500 .
C8 H8 0.9500 .
C9 C10 1.486(10) .
C9 H9A 0.9900 .
C9 H9B 0.9900 .
C10 H10A 0.9900 .
C10 H10B 0.9900 .
C11 C12 1.489(11) .
C11 H11A 0.9900 .
C11 H11B 0.9900 .
C12 H12A 0.9900 .
C12 H12B 0.9900 .
C13 C14 1.499(10) .
C13 H13A 0.9900 .
C13 H13B 0.9900 .
C14 Na1 3.127(8) 6_566
C14 H14A 0.9900 .
C14 H14B 0.9900 .
C15 C16 1.490(9) .
C15 H15A 0.9900 .
C15 H15B 0.9900 .
C16 H16A 0.9900 .
C16 H16B 0.9900 .
C17 C18 1.392(9) .
C17 C22 1.397(9) .
C18 C19 1.379(9) .
C18 H18 0.9500 .
C19 C20 1.388(9) .
C20 C21 1.385(10) .
C20 H20 0.9500 .
C21 C22 1.374(10) .
C21 H21 0.9500 .
C22 H22 0.9500 .
C23 C24 1.376(8) .
C23 C25 1.466(9) .
C24 H24 0.9500 .
C25 C26 1.391(9) .
C25 C30 1.413(8) .
C26 C27 1.397(8) .
C26 H26 0.9500 .
C27 C28 1.415(8) .
C28 C29 1.382(9) .
C29 C30 1.394(9) .
C29 H29 0.9500 .
C31 C32 1.531(9) .
C32 C35 1.514(9) .
C32 C33 1.534(9) .
C32 C34 1.541(10) .
C33 H33A 0.9800 .
C33 H33B 0.9800 .
C33 H33C 0.9800 .
C34 H34A 0.9800 .
C34 H34B 0.9800 .
C34 H34C 0.9800 .
C35 H35A 0.9800 .
C35 H35B 0.9800 .
C35 H35C 0.9800 .
C36 C37 1.519(9) .
C37 C38 1.531(9) .
C37 C40 1.534(10) .
C37 C39 1.536(10) .
C38 H38A 0.9800 .
C38 H38B 0.9800 .
C38 H38C 0.9800 .
C39 H39A 0.9800 .
C39 H39B 0.9800 .
C39 H39C 0.9800 .
C40 H40A 0.9800 .
C40 H40B 0.9800 .
C40 H40C 0.9800 .
Cl1S C1S 1.740(10) .
Cl2S C1S 1.691(11) .
Cl3S C1S 1.737(11) .
C1S H1S 1.0000 .
Cl1D C1D 1.722(16) .
Cl2D C1D 1.714(16) .
Cl3D C1D 1.700(15) .
C1D H1D 1.0000 .
Cl4S C2S 1.736(14) .
Cl5S C2S 1.685(13) .
Cl6S C2S 1.708(14) .
C2S H2S 1.0000 .
Cl4D C2D 1.682(13) .
Cl5D C2D 1.673(13) .
Cl6D C2D 1.681(14) .
C2D H2D 1.0000 .

loop_
_geom_torsion_atom_site_label_1
_geom_torsion_atom_site_label_2
_geom_torsion_atom_site_label_3
_geom_torsion_atom_site_label_4
_geom_torsion
_geom_torsion_site_symmetry_1
_geom_torsion_site_symmetry_4
O7 Na1 O6 C31 -75(3) . .
O3 Na1 O6 C31 170(3) 6_565 .
O4 Na1 O6 C31 -156(3) 6_565 .
C14 Na1 O6 C31 -158(3) 6_565 .
I1 Na1 O6 C31 41(3) . .
O6 Na1 O7 C36 -93(9) . .
O3 Na1 O7 C36 -3(9) 6_565 .
O4 Na1 O7 C36 59(9) 6_565 .
C14 Na1 O7 C36 32(9) 6_565 .
I1 Na1 O7 C36 160(9) . .
C2 N1 N2 N3 -0.1(7) . .
C3 N1 N2 N3 -179.9(5) . .
N1 N2 N3 C1 -0.1(7) . .
C24 N4 N5 N6 -0.1(8) . .
C19 N4 N5 N6 -177.0(6) . .
N4 N5 N6 C23 -0.2(8) . .
N2 N3 C1 C2 0.2(7) . .
N2 N3 C1 C27 -178.9(6) . .
N2 N1 C2 C1 0.3(7) . .
C3 N1 C2 C1 -179.9(6) . .
N3 C1 C2 N1 -0.3(7) . .
C27 C1 C2 N1 178.8(6) . .
C2 N1 C3 C8 149.9(6) . .
N2 N1 C3 C8 -30.3(9) . .
C2 N1 C3 C4 -28.8(10) . .
N2 N1 C3 C4 151.0(6) . .
C8 C3 C4 C5 -1.0(10) . .
N1 C3 C4 C5 177.6(6) . .
C9 O1 C5 C6 176.2(6) . .
C9 O1 C5 C4 -5.0(10) . .
C3 C4 C5 C6 0.4(10) . .
C3 C4 C5 O1 -178.3(6) . .
O1 C5 C6 C7 179.1(6) . .
C4 C5 C6 C7 0.3(11) . .
C5 C6 C7 C8 -0.5(11) . .
C4 C3 C8 C7 0.8(10) . .
N1 C3 C8 C7 -177.8(6) . .
C6 C7 C8 C3 0.0(11) . .
C5 O1 C9 C10 167.1(6) . .
C11 O2 C10 C9 176.5(6) . .
O1 C9 C10 O2 -74.5(8) . .
C10 O2 C11 C12 177.9(6) . .
C13 O3 C12 C11 -80.3(7) . .
Na1 O3 C12 C11 79.2(7) 6_566 .
O2 C11 C12 O3 -74.3(8) . .
C12 O3 C13 C14 -176.6(6) . .
Na1 O3 C13 C14 21.5(7) 6_566 .
C15 O4 C14 C13 -76.3(8) . .
Na1 O4 C14 C13 62.6(6) 6_566 .
C15 O4 C14 Na1 -138.9(6) . 6_566
O3 C13 C14 O4 -59.1(8) . .
O3 C13 C14 Na1 -14.8(5) . 6_566
C14 O4 C15 C16 -166.2(5) . .
Na1 O4 C15 C16 66.5(7) 6_566 .
C17 O5 C16 C15 -166.7(6) . .
O4 C15 C16 O5 71.6(7) . .
C16 O5 C17 C18 16.2(10) . .
C16 O5 C17 C22 -164.7(6) . .
O5 C17 C18 C19 178.5(6) . .
C22 C17 C18 C19 -0.6(10) . .
C17 C18 C19 C20 0.4(10) . .
C17 C18 C19 N4 -179.5(6) . .
N5 N4 C19 C18 -160.1(6) . .
C24 N4 C19 C18 23.5(10) . .
N5 N4 C19 C20 20.0(9) . .
C24 N4 C19 C20 -156.3(7) . .
C18 C19 C20 C21 0.3(11) . .
N4 C19 C20 C21 -179.8(7) . .
C19 C20 C21 C22 -0.9(12) . .
C20 C21 C22 C17 0.7(12) . .
O5 C17 C22 C21 -179.1(7) . .
C18 C17 C22 C21 0.0(11) . .
N5 N6 C23 C24 0.4(8) . .
N5 N6 C23 C25 179.0(6) . .
N5 N4 C24 C23 0.3(8) . .
C19 N4 C24 C23 176.9(6) . .
N6 C23 C24 N4 -0.4(7) . .
C25 C23 C24 N4 -178.9(6) . .
N6 C23 C25 C26 163.0(6) . .
C24 C23 C25 C26 -18.7(11) . .
N6 C23 C25 C30 -16.5(10) . .
C24 C23 C25 C30 161.7(7) . .
C30 C25 C26 C27 -2.5(9) . .
C23 C25 C26 C27 177.9(6) . .
C25 C26 C27 C28 2.1(9) . .
C25 C26 C27 C1 -175.4(6) . .
C2 C1 C27 C26 11.1(10) . .
N3 C1 C27 C26 -169.9(6) . .
C2 C1 C27 C28 -166.3(7) . .
N3 C1 C27 C28 12.7(10) . .
C26 C27 C28 C29 1.2(9) . .
C1 C27 C28 C29 178.6(6) . .
C26 C27 C28 N7 178.5(5) . .
C1 C27 C28 N7 -4.1(9) . .
C31 N7 C28 C29 -32.6(9) . .
C31 N7 C28 C27 150.1(6) . .
C27 C28 C29 C30 -4.0(10) . .
N7 C28 C29 C30 178.6(6) . .
C28 C29 C30 N8 -176.6(6) . .
C28 C29 C30 C25 3.6(9) . .
C36 N8 C30 C29 26.5(9) . .
C36 N8 C30 C25 -153.7(6) . .
C26 C25 C30 C29 -0.4(9) . .
C23 C25 C30 C29 179.2(6) . .
C26 C25 C30 N8 179.8(6) . .
C23 C25 C30 N8 -0.6(10) . .
Na1 O6 C31 N7 99(3) . .
Na1 O6 C31 C32 -80(3) . .
C28 N7 C31 O6 -3.5(10) . .
C28 N7 C31 C32 175.3(5) . .
O6 C31 C32 C35 -177.4(6) . .
N7 C31 C32 C35 3.8(8) . .
O6 C31 C32 C33 61.2(8) . .
N7 C31 C32 C33 -117.7(6) . .
O6 C31 C32 C34 -55.4(8) . .
N7 C31 C32 C34 125.8(6) . .
Na1 O7 C36 N8 73(9) . .
Na1 O7 C36 C37 -107(9) . .
C30 N8 C36 O7 1.6(10) . .
C30 N8 C36 C37 -178.4(6) . .
O7 C36 C37 C38 -53.9(9) . .
N8 C36 C37 C38 126.1(6) . .
O7 C36 C37 C40 -175.2(6) . .
N8 C36 C37 C40 4.8(9) . .
O7 C36 C37 C39 63.2(8) . .
N8 C36 C37 C39 -116.7(7) . .
